data_2226516
loop_
_publ_author_name
'Wriedt, Mario'
'Jess, Inke'
'N\"ather, Christian'

_publ_section_title
;
 Poly[tetrakis(selenocyanato-\k<i>N</i>)bis(methanol-\k<i>O</i>)tris(\m-pyrimidine-\k^2^<i>N</i>:<i>N</i>')dicobalt(II)]
;
_journal_coeditor_code HY2313
_journal_issue 7
_journal_name_full 'Acta Crystallographica Section E'
_journal_page_first m742
_journal_paper_doi 10.1107/S160053681002060X
_journal_volume 66
_journal_year 2010
_chemical_formula_iupac '[Co2 (C N Se)4 (C4 H4 N2)3 (C H4 O)2]'
_chemical_formula_moiety 'C9 H10 Co N5 O Se2'
_chemical_formula_sum 'C9 H10 Co N5 O Se2'
_chemical_formula_weight 421.07
_chemical_name_systematic
;
Poly[tetrakis(selenocyanato-\k<i>N</i>)bis(methanol-\k<i>O</i>)tris(\m-
pyrimidine-\k^2^<i>N</i>:<i>N</i>')dicobalt(II)]
;
_space_group_IT_number 43
_symmetry_cell_setting orthorhombic
_symmetry_space_group_name_Hall 'F 2 -2d'
_symmetry_space_group_name_H-M 'F d d 2'
_atom_sites_solution_hydrogens geom
_atom_sites_solution_primary direct
_atom_sites_solution_secondary difmap
_audit_creation_method SHELXL-97
_cell_angle_alpha 90.00
_cell_angle_beta 90.00
_cell_angle_gamma 90.00
_cell_formula_units_Z 16
_cell_length_a 20.4069(8)
_cell_length_b 33.0633(15)
_cell_length_c 8.3750(3)
_cell_measurement_reflns_used 18545
_cell_measurement_temperature 293(2)
_cell_measurement_theta_max 27.95
_cell_measurement_theta_min 2.35
_cell_volume 5650.8(4)
_computing_cell_refinement 'X-AREA (Stoe & Cie, 2002)'
_computing_data_collection 'X-AREA (Stoe & Cie, 2002)'
_computing_data_reduction 'X-AREA (Stoe & Cie, 2002)'
_computing_molecular_graphics 'SHELXTL (Sheldrick, 2008)'
_computing_publication_material 'SHELXTL (Sheldrick, 2008)'
_computing_structure_refinement 'SHELXL97 (Sheldrick, 2008)'
_computing_structure_solution 'SHELXS97 (Sheldrick, 2008)'
_diffrn_ambient_temperature 293(2)
_diffrn_measured_fraction_theta_full 0.999
_diffrn_measured_fraction_theta_max 0.999
_diffrn_measurement_device_type 'Stoe IPDS-2'
_diffrn_measurement_method '\w scans'
_diffrn_radiation_monochromator graphite
_diffrn_radiation_source 'fine-focus sealed tube'
_diffrn_radiation_type MoK\a
_diffrn_radiation_wavelength 0.71073
_diffrn_reflns_av_R_equivalents 0.0444
_diffrn_reflns_av_sigmaI/netI 0.0275
_diffrn_reflns_limit_h_max 26
_diffrn_reflns_limit_h_min -26
_diffrn_reflns_limit_k_max 43
_diffrn_reflns_limit_k_min -43
_diffrn_reflns_limit_l_max 10
_diffrn_reflns_limit_l_min -11
_diffrn_reflns_number 18545
_diffrn_reflns_theta_full 27.95
_diffrn_reflns_theta_max 27.95
_diffrn_reflns_theta_min 2.35
_diffrn_standards_decay_% 0
_diffrn_standards_interval_time 0
_diffrn_standards_number 0
_exptl_absorpt_coefficient_mu 6.362
_exptl_absorpt_correction_T_max 0.885
_exptl_absorpt_correction_T_min 0.431
_exptl_absorpt_correction_type numerical
_exptl_absorpt_process_details '(X-SHAPE and X-RED32; Stoe & Cie, 2002)'
_exptl_crystal_colour 'light pink'
_exptl_crystal_density_diffrn 1.980
_exptl_crystal_density_method 'not measured'
_exptl_crystal_description block
_exptl_crystal_F_000 3232
_exptl_crystal_size_max 0.16
_exptl_crystal_size_mid 0.11
_exptl_crystal_size_min 0.02
_refine_diff_density_max 0.547
_refine_diff_density_min -0.352
_refine_ls_abs_structure_details 'Flack (1983), 1579 Friedel pairs'
_refine_ls_abs_structure_Flack 0.057(13)
_refine_ls_extinction_method none
_refine_ls_goodness_of_fit_ref 1.158
_refine_ls_hydrogen_treatment constr
_refine_ls_matrix_type full
_refine_ls_number_parameters 164
_refine_ls_number_reflns 3391
_refine_ls_number_restraints 1
_refine_ls_restrained_S_all 1.157
_refine_ls_R_factor_all 0.0449
_refine_ls_R_factor_gt 0.0380
_refine_ls_shift/su_max 0.000
_refine_ls_shift/su_mean 0.000
_refine_ls_structure_factor_coef Fsqd
_refine_ls_weighting_details 'calc w=1/[\s^2^(Fo^2^)+(0.0286P)^2^+8.8704P] where P=(Fo^2^+2Fc^2^)/3'
_refine_ls_weighting_scheme calc
_refine_ls_wR_factor_gt 0.0677
_refine_ls_wR_factor_ref 0.0694
_reflns_number_gt 3067
_reflns_number_total 3391
_reflns_threshold_expression I>2\s(I)
_cod_data_source_file hy2313.cif
_cod_data_source_block I
_cod_database_code 2226516
_cod_database_fobs_code 2226516

loop_
_symmetry_equiv_pos_as_xyz
'x, y, z'
'-x, -y, z'
'x+1/4, -y+1/4, z+1/4'
'-x+1/4, y+1/4, z+1/4'
'x, y+1/2, z+1/2'
'-x, -y+1/2, z+1/2'
'x+1/4, -y+3/4, z+3/4'
'-x+1/4, y+3/4, z+3/4'
'x+1/2, y, z+1/2'
'-x+1/2, -y, z+1/2'
'x+3/4, -y+1/4, z+3/4'
'-x+3/4, y+1/4, z+3/4'
'x+1/2, y+1/2, z'
'-x+1/2, -y+1/2, z'
'x+3/4, -y+3/4, z+1/4'
'-x+3/4, y+3/4, z+1/4'

loop_
_atom_site_type_symbol
_atom_site_label
_atom_site_fract_x
_atom_site_fract_y
_atom_site_fract_z
_atom_site_U_iso_or_equiv
_atom_site_adp_type
_atom_site_calc_flag
_atom_site_refinement_flags
_atom_site_occupancy
_atom_site_disorder_assembly
_atom_site_disorder_group
Co Co1 0.60574(2) 0.227474(17) 0.78759(6) 0.03270(12) Uani d . 1 . .
N N1 0.55104(15) 0.27269(10) 0.6504(4) 0.0360(8) Uani d . 1 . .
N N2 0.47521(15) 0.28919(10) 0.4458(5) 0.0382(7) Uani d . 1 . .
C C1 0.50711(17) 0.26316(13) 0.5388(6) 0.0374(9) Uani d . 1 . .
H H1 0.4979 0.2358 0.5246 0.045 Uiso calc R 1 . .
C C2 0.4883(2) 0.32854(13) 0.4677(6) 0.0412(9) Uani d . 1 . .
H H2 0.4672 0.3477 0.4048 0.049 Uiso calc R 1 . .
C C3 0.5320(2) 0.34078(14) 0.5813(6) 0.0459(11) Uani d . 1 . .
H H3 0.5410 0.3681 0.5959 0.055 Uiso calc R 1 . .
C C4 0.5623(2) 0.31226(13) 0.6730(6) 0.0434(10) Uani d . 1 . .
H H4 0.5912 0.3204 0.7526 0.052 Uiso calc R 1 . .
N N11 0.69371(15) 0.24124(11) 0.6493(4) 0.0352(8) Uani d . 1 . .
C C11 0.7500 0.2500 0.7228(7) 0.0372(12) Uani d S 1 . .
H H11 0.7500 0.2500 0.8339 0.045 Uiso calc SR 1 . .
C C13 0.7500 0.2500 0.4059(8) 0.061(2) Uani d S 1 . .
H H13 0.7500 0.2500 0.2948 0.074 Uiso calc SR 1 . .
C C14 0.6944(2) 0.24140(17) 0.4914(6) 0.0499(12) Uani d . 1 . .
H H14 0.6559 0.2355 0.4366 0.060 Uiso calc R 1 . .
N N21 0.57994(17) 0.18287(12) 0.6270(5) 0.0434(8) Uani d . 1 . .
C C21 0.56005(17) 0.15562(13) 0.5553(5) 0.0381(9) Uani d . 1 . .
Se Se21 0.53008(3) 0.114405(17) 0.44108(7) 0.06121(16) Uani d . 1 . .
N N31 0.63231(16) 0.26940(12) 0.9575(5) 0.0428(8) Uani d . 1 . .
C C31 0.63448(17) 0.29139(13) 1.0643(5) 0.0373(9) Uani d . 1 . .
Se Se31 0.63665(3) 0.324181(19) 1.23170(7) 0.06461(17) Uani d . 1 . .
O O41 0.66187(15) 0.18255(10) 0.9111(4) 0.0522(8) Uani d . 1 . .
C C41 0.6758(4) 0.1790(2) 1.0749(8) 0.085(2) Uani d . 1 . .
H H41A 0.6359 0.1747 1.1328 0.127 Uiso calc R 1 . .
H H41B 0.6964 0.2034 1.1118 0.127 Uiso calc R 1 . .
H H41C 0.7048 0.1566 1.0918 0.127 Uiso calc R 1 . .
H H1O4 0.6862 0.1792 0.8352 0.127 Uiso d R 1 . .

loop_
_atom_site_aniso_label
_atom_site_aniso_U_11
_atom_site_aniso_U_22
_atom_site_aniso_U_33
_atom_site_aniso_U_12
_atom_site_aniso_U_13
_atom_site_aniso_U_23
Co1 0.0252(2) 0.0341(3) 0.0388(3) -0.0009(2) -0.0010(2) -0.0043(2)
N1 0.0287(15) 0.0336(18) 0.046(2) -0.0015(13) -0.0036(13) 0.0000(15)
N2 0.0294(14) 0.0376(17) 0.048(2) -0.0013(14) -0.0020(14) 0.0017(17)
C1 0.0270(16) 0.036(2) 0.049(2) 0.0006(15) -0.0018(18) -0.0026(19)
C2 0.045(2) 0.033(2) 0.045(2) 0.0008(17) -0.0001(19) 0.0031(19)
C3 0.059(3) 0.029(2) 0.049(3) -0.0082(19) 0.003(2) -0.0002(19)
C4 0.048(2) 0.039(2) 0.043(2) -0.0022(18) -0.0087(19) -0.0029(19)
N11 0.0268(14) 0.0419(19) 0.037(2) -0.0028(13) -0.0005(13) 0.0017(14)
C11 0.029(2) 0.050(3) 0.032(3) 0.000(2) 0.000 0.000
C13 0.046(4) 0.108(7) 0.030(4) -0.001(4) 0.000 0.000
C14 0.0295(19) 0.075(3) 0.045(3) -0.005(2) -0.0032(18) -0.003(2)
N21 0.0422(18) 0.040(2) 0.048(2) 0.0000(16) -0.0047(16) -0.0091(17)
C21 0.0304(16) 0.043(2) 0.042(2) 0.0029(16) 0.0016(17) 0.002(2)
Se21 0.0661(3) 0.0505(3) 0.0670(4) -0.0056(2) -0.0100(3) -0.0199(3)
N31 0.0419(18) 0.045(2) 0.042(2) -0.0081(16) 0.0024(16) -0.0071(18)
C31 0.0276(17) 0.039(2) 0.046(3) -0.0020(15) 0.0036(16) 0.003(2)
Se31 0.0715(3) 0.0632(4) 0.0592(3) -0.0041(3) 0.0086(3) -0.0256(3)
O41 0.0456(16) 0.054(2) 0.057(2) 0.0146(15) -0.0044(15) 0.0063(16)
C41 0.101(5) 0.071(4) 0.082(5) 0.002(4) -0.047(4) 0.007(3)

loop_
_atom_type_symbol
_atom_type_description
_atom_type_scat_dispersion_real
_atom_type_scat_dispersion_imag
_atom_type_scat_source
C C 0.0033 0.0016 'International Tables Vol C Tables 4.2.6.8 and 6.1.1.4'
H H 0.0000 0.0000 'International Tables Vol C Tables 4.2.6.8 and 6.1.1.4'
N N 0.0061 0.0033 'International Tables Vol C Tables 4.2.6.8 and 6.1.1.4'
Se Se -0.0929 2.2259 'International Tables Vol C Tables 4.2.6.8 and 6.1.1.4'
Co Co 0.3494 0.9721 'International Tables Vol C Tables 4.2.6.8 and 6.1.1.4'
O O 0.0106 0.0060 'International Tables Vol C Tables 4.2.6.8 and 6.1.1.4'

loop_
_geom_angle_atom_site_label_1
_geom_angle_atom_site_label_2
_geom_angle_atom_site_label_3
_geom_angle_site_symmetry_1
_geom_angle_site_symmetry_3
_geom_angle
_geom_angle_publ_flag
N31 Co1 N21 . . 176.69(16) ?
N31 Co1 O41 . . 89.55(15) ?
N21 Co1 O41 . . 87.46(14) ?
N31 Co1 N11 . . 90.55(13) ?
N21 Co1 N11 . . 90.75(14) ?
O41 Co1 N11 . . 87.77(13) ?
N31 Co1 N2 . 6_655 87.12(14) ?
N21 Co1 N2 . 6_655 91.27(14) ?
O41 Co1 N2 . 6_655 86.37(13) ?
N11 Co1 N2 . 6_655 173.71(13) ?
N31 Co1 N1 . . 92.13(14) ?
N21 Co1 N1 . . 90.91(14) ?
O41 Co1 N1 . . 177.16(14) ?
N11 Co1 N1 . . 89.92(12) ?
N2 Co1 N1 6_655 . 96.00(13) ?
C1 N1 C4 . . 116.4(4) ?
C1 N1 Co1 . . 123.3(3) ?
C4 N1 Co1 . . 120.3(3) ?
C1 N2 C2 . . 116.8(4) ?
C1 N2 Co1 . 6_654 124.1(3) ?
C2 N2 Co1 . 6_654 118.5(3) ?
N2 C1 N1 . . 125.9(4) ?
N2 C1 H1 . . 117.0 ?
N1 C1 H1 . . 117.0 ?
N2 C2 C3 . . 120.8(4) ?
N2 C2 H2 . . 119.6 ?
C3 C2 H2 . . 119.6 ?
C4 C3 C2 . . 118.9(4) ?
C4 C3 H3 . . 120.6 ?
C2 C3 H3 . . 120.6 ?
N1 C4 C3 . . 121.2(4) ?
N1 C4 H4 . . 119.4 ?
C3 C4 H4 . . 119.4 ?
C14 N11 C11 . . 116.8(4) ?
C14 N11 Co1 . . 122.6(3) ?
C11 N11 Co1 . . 120.5(3) ?
N11 C11 N11 . 14_655 125.1(5) ?
N11 C11 H11 . . 117.5 ?
N11 C11 H11 14_655 . 117.5 ?
C14 C13 C14 . 14_655 117.1(6) ?
C14 C13 H13 . . 121.5 ?
C14 C13 H13 14_655 . 121.5 ?
N11 C14 C13 . . 122.1(4) ?
N11 C14 H14 . . 118.9 ?
C13 C14 H14 . . 118.9 ?
C21 N21 Co1 . . 169.9(4) ?
N21 C21 Se21 . . 178.7(4) ?
C31 N31 Co1 . . 166.0(3) ?
N31 C31 Se31 . . 178.4(4) ?
C41 O41 Co1 . . 129.6(4) ?
C41 O41 H1O4 . . 128.9 ?
Co1 O41 H1O4 . . 92.4 ?
O41 C41 H41A . . 109.5 ?
O41 C41 H41B . . 109.5 ?
H41A C41 H41B . . 109.5 ?
O41 C41 H41C . . 109.5 ?
H41A C41 H41C . . 109.5 ?
H41B C41 H41C . . 109.5 ?

loop_
_geom_bond_atom_site_label_1
_geom_bond_atom_site_label_2
_geom_bond_site_symmetry_2
_geom_bond_distance
_geom_bond_publ_flag
Co1 N1 . 2.191(3) y
Co1 N2 6_655 2.188(3) y
Co1 N11 . 2.184(3) y
Co1 N21 . 2.064(4) y
Co1 N31 . 2.059(4) y
Co1 O41 . 2.142(3) y
N1 C1 . 1.333(5) ?
N1 C4 . 1.342(5) ?
N2 C1 . 1.331(5) ?
N2 C2 . 1.341(5) ?
C1 H1 . 0.9300 ?
C2 C3 . 1.366(6) ?
C2 H2 . 0.9300 ?
C3 C4 . 1.364(7) ?
C3 H3 . 0.9300 ?
C4 H4 . 0.9300 ?
N11 C14 . 1.323(6) ?
N11 C11 . 1.335(4) ?
C11 N11 14_655 1.335(4) ?
C11 H11 . 0.9300 ?
C13 C14 . 1.372(6) ?
C13 C14 14_655 1.372(6) ?
C13 H13 . 0.9300 ?
C14 H14 . 0.9300 ?
N21 C21 . 1.157(5) ?
C21 Se21 . 1.774(5) ?
N31 C31 . 1.154(5) ?
C31 Se31 . 1.773(4) ?
O41 C41 . 1.405(7) ?
O41 H1O4 . 0.8139 ?
C41 H41A . 0.9600 ?
C41 H41B . 0.9600 ?
C41 H41C . 0.9600 ?
